data_4313295
loop_
_publ_author_name
'Jenny Y. Yang'
'Matthew P. Shores'
'Jennifer J. Sokol'
'Jeffrey R. Long'

_publ_contact_author
;
        Jeffrey R. Long
        Department of Chemistry
        University of California, Berkeley
        United States of America
;
_publ_contact_author_email jlong@cchem.berkeley.edu
_publ_contact_author_fax '510 643-3832'
_publ_contact_author_phone '510 642-0860'
_publ_section_title
;
 High-Nuclearity Metal-Cyanide Clusters: Synthesis, Magnetic Properties,
 and Inclusion Behavior of Open-Cage Species Incorporating [(tach)M(CN)3]
 (M = Cr, Fe, Co) Complexes
;
_journal_name_full 'Inorganic Chemistry'
_journal_page_first 1403
_journal_page_last 1419
_journal_paper_doi 10.1021/ic026065f
_journal_volume 42
_journal_year 2003
_chemical_compound_source synthetic
_chemical_formula_structural
;
 [(C6H15N3)4(H2O)12Ni4Co4(CN)12]Br8-18(H2O)
;
_chemical_formula_sum 'C36 H120 Br8 Co4 N24 Ni4 O30'
_chemical_formula_weight 2479.40
_chemical_name_systematic
; 
 ? 
;
_space_group_IT_number 215
_symmetry_cell_setting cubic
_symmetry_Int_Tables_number 215
_symmetry_space_group_name_Hall 'P -4 2 3'
_symmetry_space_group_name_H-M 'P -4 3 m'
_atom_sites_solution_hydrogens geom
_atom_sites_solution_primary direct
_atom_sites_solution_secondary difmap
_audit_creation_method SHELXL
_cell_angle_alpha 90.00
_cell_angle_beta 90.00
_cell_angle_gamma 90.00
_cell_formula_units_Z 1
_cell_length_a 13.3041(3)
_cell_length_b 13.3041(3)
_cell_length_c 13.3041(3)
_cell_measurement_temperature 295(2)
_cell_volume 2354.81(9)
_computing_cell_refinement
;
  SMART (Siemens, 1995), SAINT (Siemens, 1995)
;
_computing_data_collection 'SMART (Siemens, 1995)'
_computing_data_reduction
;
  SAINT (Siemens, 1995), XPREP (Siemens, 1995)
;
_computing_structure_refinement 'SHELXL-93 (Sheldrick, 1993)'
_computing_structure_solution 'SHELXS-86 (Sheldrick, 1990)'
_diffrn_ambient_temperature 295(2)
_diffrn_measurement_device SMART
_diffrn_measurement_method 'omega scans with profile analysis'
_diffrn_radiation_monochromator graphite
_diffrn_radiation_source 'fine-focus sealed tube'
_diffrn_radiation_type MoK\a
_diffrn_radiation_wavelength 0.71073
_diffrn_reflns_av_R_equivalents 0.0814
_diffrn_reflns_av_sigmaI/netI 0.0243
_diffrn_reflns_limit_h_max 14
_diffrn_reflns_limit_h_min -12
_diffrn_reflns_limit_k_max 14
_diffrn_reflns_limit_k_min -14
_diffrn_reflns_limit_l_max 11
_diffrn_reflns_limit_l_min -14
_diffrn_reflns_number 9331
_diffrn_reflns_theta_max 22.72
_diffrn_reflns_theta_min 2.16
_exptl_absorpt_coefficient_mu 4.937
_exptl_absorpt_correction_T_max 0.165616
_exptl_absorpt_correction_T_min 0.298850
_exptl_absorpt_correction_type multi-scan
_exptl_absorpt_process_details 'Blessing, Acta Cryst. (1995) A51 33'
_exptl_crystal_colour green
_exptl_crystal_density_diffrn 1.748
_exptl_crystal_density_meas ?
_exptl_crystal_F_000 1244
_exptl_crystal_size_max 0.50
_exptl_crystal_size_mid 0.35
_exptl_crystal_size_min 0.35
_refine_diff_density_max 1.313
_refine_diff_density_min -2.893
_refine_diff_density_rms 0.204
_refine_ls_abs_structure_details 'Flack H D (1983), Acta Cryst. A39, 876-881'
_refine_ls_abs_structure_Flack 0.13(14)
_refine_ls_extinction_method none
_refine_ls_goodness_of_fit_all 1.182
_refine_ls_goodness_of_fit_obs 1.195
_refine_ls_matrix_type full
_refine_ls_number_parameters 59
_refine_ls_number_reflns 650
_refine_ls_number_restraints 0
_refine_ls_restrained_S_all 1.230
_refine_ls_restrained_S_obs 1.195
_refine_ls_R_factor_all 0.0910
_refine_ls_R_factor_obs 0.0847
_refine_ls_shift/esd_max 0.000
_refine_ls_shift/esd_mean 0.000
_refine_ls_structure_factor_coef Fsqd
_refine_ls_weighting_details 'w=1/[\s^2^(Fo^2^)+(0.1032P)^2^+44.4510P] where P=(Fo^2^+2Fc^2^)/3'
_refine_ls_weighting_scheme calc
_refine_ls_wR_factor_all 0.2643
_refine_ls_wR_factor_obs 0.2511
_reflns_number_observed 628
_reflns_number_total 658
_reflns_observed_criterion >2sigma(I)
_cod_data_source_file ic026065f-2_s2_06.cif
_cod_data_source_block 8
_cod_depositor_comments
;
The following automatic conversions were performed:

'_exptl_crystal_density_meas' value 'not measured' was changed to '?'
- the value is perceived as not measured.

Automatic conversion script
Id: cif_fix_values 3008 2015-01-20 13:52:24Z robertas 

The following automatic conversions were performed:

'_refine_ls_weighting_scheme' value 'calc
w=1/[\s^2^(Fo^2^)+(0.1032P)^2^+44.4510P] where P=(Fo^2^+2Fc^2^)/3'
was changed to 'calc'. New tag '_refine_ls_weighting_details' was
created. The value of the new tag was set to
'w=1/[\s^2^(Fo^2^)+(0.1032P)^2^+44.4510P] where P=(Fo^2^+2Fc^2^)/3'.

Automatic conversion script
Id: cif_fix_values 3143 2015-03-26 13:38:13Z robertas 
;
_cod_database_code 4313295
_diffrn_measurement_detector 'CCD area detector'

loop_
_symmetry_equiv_pos_as_xyz
'x, y, z'
'-x, -y, z'
'-x, y, -z'
'x, -y, -z'
'z, x, y'
'z, -x, -y'
'-z, -x, y'
'-z, x, -y'
'y, z, x'
'-y, z, -x'
'y, -z, -x'
'-y, -z, x'
'y, x, z'
'-y, -x, z'
'y, -x, -z'
'-y, x, -z'
'x, z, y'
'-x, z, -y'
'-x, -z, y'
'x, -z, -y'
'z, y, x'
'z, -y, -x'
'-z, y, -x'
'-z, -y, x'

loop_
_atom_site_aniso_label
_atom_site_aniso_U_11
_atom_site_aniso_U_22
_atom_site_aniso_U_33
_atom_site_aniso_U_23
_atom_site_aniso_U_13
_atom_site_aniso_U_12
Co1 0.0322(12) 0.0322(12) 0.0322(12) 0.0000(13) 0.0000(13) 0.0000(13)
C1 0.031(7) 0.031(7) 0.032(13) 0.001(6) -0.001(6) 0.007(11)
N1 0.062(8) 0.062(8) 0.040(13) 0.010(7) -0.010(7) -0.025(13)
N2 0.081(11) 0.053(13) 0.081(11) -0.005(8) 0.030(17) 0.005(8)
C2 0.087(14) 0.030(12) 0.087(14) 0.001(7) 0.057(18) -0.001(7)
C3 0.065(10) 0.065(10) 0.044(14) 0.006(10) -0.006(10) -0.002(14)
Ni1 0.0369(12) 0.0369(12) 0.0369(12) 0.0049(12) -0.0049(12) 0.0049(12)
O1 0.068(7) 0.068(7) 0.053(10) 0.014(7) -0.014(7) -0.021(12)
Br1 0.062(2) 0.062(2) 0.062(2) 0.000 0.000 0.000
Br2 0.175(6) 0.067(3) 0.050(3) 0.013(3) 0.000 0.000
O2 0.102(14) 0.102(14) 0.102(14) 0.024(13) -0.024(13) 0.024(13)

loop_
_atom_site_label
_atom_site_type_symbol
_atom_site_fract_x
_atom_site_fract_y
_atom_site_fract_z
_atom_site_U_iso_or_equiv
_atom_site_thermal_displace_type
_atom_site_occupancy
_atom_site_calc_flag
_atom_site_refinement_flags
_atom_site_disorder_group
Co1 Co 0.6958(2) 0.3042(2) 0.3042(2) 0.0322(12) Uani 1 d S .
C1 C 0.6941(10) 0.3059(10) 0.4463(14) 0.031(4) Uani 1 d S .
N1 N 0.6871(12) 0.3129(12) 0.5327(14) 0.055(5) Uani 1 d S .
N2 N 0.6909(12) 0.1569(16) 0.3091(12) 0.071(7) Uani 1 d S .
H2A H 0.7050(12) 0.1370(16) 0.3722(12) 0.086 Uiso 0.50 calc PR .
H2B H 0.6278(12) 0.1370(16) 0.2950(12) 0.086 Uiso 0.50 calc PR .
C2 C 0.7653(13) 0.1018(17) 0.2347(13) 0.068(9) Uani 1 d S .
H2 H 0.7567(13) 0.0291(17) 0.2433(13) 0.082 Uiso 1 calc SR .
C3 C 0.8725(15) 0.1275(15) 0.2591(20) 0.058(7) Uani 1 d S .
H3A H 0.8843(15) 0.1157(15) 0.3301(20) 0.069 Uiso 1 calc SR .
H3B H 0.9167(15) 0.0833(15) 0.2215(20) 0.069 Uiso 1 calc SR .
Ni1 Ni 0.6834(2) 0.3166(2) 0.6834(2) 0.0369(12) Uani 1 d S .
O1 O 0.6934(10) 0.3066(10) 0.8468(13) 0.063(5) Uani 1 d S .
Br1 Br 0.0000 0.0000 0.0000 0.062(2) Uani 1 d S .
Br2 Br 0.7383(5) 0.5000 0.0000 0.098(2) Uani 0.58 d SP .
O2 O 0.8529(17) 0.1471(17) 0.8529(17) 0.102(14) Uani 1 d S .
O3 O 0.8778(51) 0.5000 0.5000 0.108(20) Uiso 0.50 d SP .
O4 O 0.8292(30) 0.5354(31) 0.0933(27) 0.099(13) Uiso 0.42 d P .
O5 O 0.0000 0.5000 0.0000 0.092(35) Uiso 0.33 d SP .

loop_
_atom_type_symbol
_atom_type_description
_atom_type_scat_dispersion_real
_atom_type_scat_dispersion_imag
_atom_type_scat_source
C C 0.0033 0.0016 'International Tables Vol C Tables 4.2.6.8 and 6.1.1.4'
H H 0.0000 0.0000 'International Tables Vol C Tables 4.2.6.8 and 6.1.1.4'
N N 0.0061 0.0033 'International Tables Vol C Tables 4.2.6.8 and 6.1.1.4'
O O 0.0106 0.0060 'International Tables Vol C Tables 4.2.6.8 and 6.1.1.4'
Co Co 0.3494 0.9721 'International Tables Vol C Tables 4.2.6.8 and 6.1.1.4'
Ni Ni 0.3393 1.1124 'International Tables Vol C Tables 4.2.6.8 and 6.1.1.4'
Br Br -0.2901 2.4595 'International Tables Vol C Tables 4.2.6.8 and 6.1.1.4'

loop_
_geom_angle_atom_site_label_1
_geom_angle_atom_site_label_2
_geom_angle_atom_site_label_3
_geom_angle
_geom_angle_site_symmetry_1
_geom_angle_site_symmetry_3
_geom_angle_publ_flag
C1 Co1 C1 88.5(8) 10_656 7_665 ?
C1 Co1 C1 88.5(8) 10_656 . ?
C1 Co1 C1 88.5(8) 7_665 . ?
C1 Co1 N2 176.3(8) 10_656 . ?
C1 Co1 N2 88.8(6) 7_665 . ?
C1 Co1 N2 88.8(6) . . ?
C1 Co1 N2 88.8(6) 10_656 10_656 ?
C1 Co1 N2 176.3(8) 7_665 10_656 ?
C1 Co1 N2 88.8(6) . 10_656 ?
N2 Co1 N2 93.7(9) . 10_656 ?
C1 Co1 N2 88.8(6) 10_656 7_665 ?
C1 Co1 N2 88.8(6) 7_665 7_665 ?
C1 Co1 N2 176.3(8) . 7_665 ?
N2 Co1 N2 93.7(9) . 7_665 ?
N2 Co1 N2 93.7(9) 10_656 7_665 ?
N1 C1 Co1 174.5(20) . . ?
C1 N1 Ni1 175.5(22) . . ?
C2 N2 Co1 115.0(16) . . ?
C3 C2 C3 111.0(24) 7_665 . ?
C3 C2 N2 110.7(14) 7_665 . ?
C3 C2 N2 110.7(14) . . ?
C2 C3 C2 112.7(24) 10_656 . ?
N1 Ni1 N1 92.8(9) . 12_665 ?
N1 Ni1 N1 92.8(9) . 6_566 ?
N1 Ni1 N1 92.8(9) 12_665 6_566 ?
N1 Ni1 O1 92.0(7) . 6_566 ?
N1 Ni1 O1 92.0(7) 12_665 6_566 ?
N1 Ni1 O1 173.0(8) 6_566 6_566 ?
N1 Ni1 O1 92.0(7) . 12_665 ?
N1 Ni1 O1 173.0(8) 12_665 12_665 ?
N1 Ni1 O1 92.0(7) 6_566 12_665 ?
O1 Ni1 O1 82.8(8) 6_566 12_665 ?
N1 Ni1 O1 173.0(8) . . ?
N1 Ni1 O1 92.0(7) 12_665 . ?
N1 Ni1 O1 92.0(7) 6_566 . ?
O1 Ni1 O1 82.8(8) 6_566 . ?
O1 Ni1 O1 82.8(8) 12_665 . ?
O4 Br2 O4 95.3(25) . 4_565 ?
O4 O4 Br2 164.8(13) 23_656 . ?

loop_
_geom_bond_atom_site_label_1
_geom_bond_atom_site_label_2
_geom_bond_distance
_geom_bond_site_symmetry_2
_geom_bond_publ_flag
Co1 C1 1.89(2) 10_656 ?
Co1 C1 1.89(2) 7_665 ?
Co1 C1 1.89(2) . ?
Co1 N2 1.96(2) . ?
Co1 N2 1.96(2) 10_656 ?
Co1 N2 1.96(2) 7_665 ?
C1 N1 1.16(2) . ?
N1 Ni1 2.01(2) . ?
N2 C2 1.58(3) . ?
C2 C3 1.50(2) 7_665 ?
C2 C3 1.50(2) . ?
C3 C2 1.50(2) 10_656 ?
Ni1 N1 2.01(2) 12_665 ?
Ni1 N1 2.01(2) 6_566 ?
Ni1 O1 2.18(2) 6_566 ?
Ni1 O1 2.18(2) 12_665 ?
Ni1 O1 2.18(2) . ?
Br2 O4 1.80(4) . ?
Br2 O4 1.80(4) 4_565 ?
O4 O4 1.46(8) 23_656 ?
